data_2100809
loop_
_publ_author_name
'Ichikawa, M.'
'Gustafsson, T.'
'Olovsson, I.'

_publ_section_title
;
 Structural study of the low-temperature phase transition in
 Cs~3~D(SeO~4~)~2~
;
_journal_issue 5
_journal_name_full 'Acta Crystallographica Section B'
_journal_page_first 633
_journal_page_last 639
_journal_paper_doi 10.1107/S0108768192004154
_journal_volume 48
_journal_year 1992
_chemical_formula_sum 'Cs3 D O8 Se2'
_chemical_formula_weight 686.7
_symmetry_cell_setting monoclinic
_symmetry_space_group_name_Hall '-C 2y'
_symmetry_space_group_name_H-M 'C 1 2/m 1'
_cell_angle_alpha 90
_cell_angle_beta 112.45(2)
_cell_angle_gamma 90
_cell_formula_units_Z 2
_cell_length_a 10.8911(9)
_cell_length_b 6.3830(3)
_cell_length_c 8.4483(16)
_cell_volume 542.80(14)
_diffrn_radiation_type Mo
_diffrn_radiation_wavelength 0.70930
_exptl_crystal_density_diffrn 4.204
_exptl_crystal_F_000 596
_cod_data_source_file ab0279.cif
_cod_data_source_block ab0279b
_cod_original_cell_volume 542.42(17)
_cod_original_formula_sum 'Cs3 D1 O8 Se2'
_cod_database_code 2100809

loop_
_atom_site_label
_atom_site_fract_x
_atom_site_fract_y
_atom_site_fract_z
Cs(1) 0 0 0
Cs(2) .197610(10) 0 .60725(2)
Se .42686(2) 0 .23473(3)
O(1) .48646(12) .21134(15) .69104(15)
O(2) .3905(2) 0 .0211(2)
O(3) .28748(16) 0 .2626(3)
D .50000 0 0
